data_4077654
loop_
_publ_author_name
'Kuczkowski, Andreas'
'Thomas, Florian'
'Schulz, Stephan'
'Nieger, Martin'

_publ_section_title
;
 Synthesis and X-ray Crystal Structures of Novel Al&#x2212;Bi and
 Ga&#x2212;Bi Compounds&#x2020;
;
_journal_issue 26
_journal_name_full Organometallics
_journal_page_first 5758
_journal_paper_doi 10.1021/om0007365
_journal_volume 19
_journal_year 2000
_chemical_formula_sum 'C15 H34 Al Bi N2 Si2'
_chemical_formula_weight 534.58
_chemical_name_systematic
; 
 Dimethylaluminium-bis(trimethylsilyl)bismutan-dimethylamino-
 pyridin-adduct
;
_space_group_IT_number 14
_symmetry_cell_setting monoclinic
_symmetry_space_group_name_Hall '-P 2yn'
_symmetry_space_group_name_H-M 'P 1 21/n 1'
_atom_sites_solution_hydrogens geom
_atom_sites_solution_primary direct
_atom_sites_solution_secondary difmap
_audit_creation_method SHELXL-97
_cell_angle_alpha 90.00
_cell_angle_beta 110.512(2)
_cell_angle_gamma 90.00
_cell_formula_units_Z 4
_cell_length_a 14.3850(5)
_cell_length_b 9.9173(4)
_cell_length_c 17.4500(7)
_cell_measurement_reflns_used 33680
_cell_measurement_temperature 123(2)
_cell_volume 2331.59(16)
_computing_cell_refinement DENZO-SMN
_computing_data_collection Collect
_computing_data_reduction DENZO-SMN
_computing_molecular_graphics XP
_computing_publication_material 'SHELXL-97 (Sheldrick, 1997)'
_computing_structure_refinement 'SHELXL-97 (Sheldrick, 1997)'
_computing_structure_solution 'SHELXS-97 (Sheldrick, 1990)'
_diffrn_ambient_temperature 123(2)
_diffrn_measured_fraction_theta_full 0.991
_diffrn_measured_fraction_theta_max 0.991
_diffrn_measurement_device_type 'Nonius Kappa-CCD'
_diffrn_measurement_method 'rotation in phi and omega'
_diffrn_radiation_monochromator graphite
_diffrn_radiation_source 'fine-focus sealed tube'
_diffrn_radiation_type MoK\a
_diffrn_radiation_wavelength 0.71073
_diffrn_reflns_av_R_equivalents 0.1277
_diffrn_reflns_av_sigmaI/netI 0.0681
_diffrn_reflns_limit_h_max 18
_diffrn_reflns_limit_h_min -19
_diffrn_reflns_limit_k_max 13
_diffrn_reflns_limit_k_min -13
_diffrn_reflns_limit_l_max 23
_diffrn_reflns_limit_l_min -23
_diffrn_reflns_number 35028
_diffrn_reflns_theta_full 28.32
_diffrn_reflns_theta_max 28.32
_diffrn_reflns_theta_min 3.02
_exptl_absorpt_coefficient_mu 7.700
_exptl_absorpt_correction_T_max 0.5162
_exptl_absorpt_correction_T_min 0.1652
_exptl_absorpt_correction_type 'empirical from multiple refl'
_exptl_crystal_colour yellowish
_exptl_crystal_density_diffrn 1.523
_exptl_crystal_density_meas ?
_exptl_crystal_density_method 'not measured'
_exptl_crystal_description plates
_exptl_crystal_F_000 1048
_exptl_crystal_size_max 0.35
_exptl_crystal_size_mid 0.20
_exptl_crystal_size_min 0.10
_refine_diff_density_max 1.984
_refine_diff_density_min -4.657
_refine_diff_density_rms 0.234
_refine_ls_extinction_method none
_refine_ls_goodness_of_fit_ref 1.012
_refine_ls_hydrogen_treatment riding
_refine_ls_matrix_type full
_refine_ls_number_parameters 192
_refine_ls_number_reflns 5762
_refine_ls_number_restraints 0
_refine_ls_restrained_S_all 1.012
_refine_ls_R_factor_all 0.0529
_refine_ls_R_factor_gt 0.0413
_refine_ls_shift/su_max 0.001
_refine_ls_shift/su_mean 0.000
_refine_ls_structure_factor_coef Fsqd
_refine_ls_weighting_details 'calc w=1/[\s^2^(Fo^2^)+(0.0503P)^2^+0.0000P] where P=(Fo^2^+2Fc^2^)/3'
_refine_ls_weighting_scheme calc
_refine_ls_wR_factor_gt 0.0932
_refine_ls_wR_factor_ref 0.0966
_reflns_number_gt 4729
_reflns_number_total 5762
_reflns_threshold_expression >2sigma(I)
_cod_data_source_file om0007365.cif
_cod_data_source_block schu49_m_compound_7
_cod_depositor_comments
;
The following automatic conversions were performed:

'_exptl_crystal_density_meas' value 'none' was changed to '?' - the
value is perceived as not measured.

Automatic conversion script
Id: cif_fix_values 3008 2015-01-20 13:52:24Z robertas 
;
_cod_original_sg_symbol_H-M P2(1)/n
_cod_database_code 4077654

loop_
_symmetry_equiv_pos_as_xyz
'x, y, z'
'-x+1/2, y+1/2, -z+1/2'
'-x, -y, -z'
'x-1/2, -y-1/2, z-1/2'

loop_
_atom_site_label
_atom_site_type_symbol
_atom_site_fract_x
_atom_site_fract_y
_atom_site_fract_z
_atom_site_U_iso_or_equiv
_atom_site_adp_type
_atom_site_occupancy
_atom_site_symmetry_multiplicity
_atom_site_calc_flag
_atom_site_refinement_flags
Bi1 Bi 0.456204(11) 0.217408(18) 0.249096(10) 0.02239(8) Uani 1 1 d .
Si1 Si 0.43988(9) 0.39786(14) 0.13431(8) 0.0261(3) Uani 1 1 d .
C1 C 0.5365(4) 0.5311(6) 0.1749(3) 0.0372(12) Uani 1 1 d .
H1A H 0.5336 0.5661 0.2265 0.056 Uiso 1 1 calc R
H1B H 0.5243 0.6046 0.1350 0.056 Uiso 1 1 calc R
H1C H 0.6023 0.4923 0.1843 0.056 Uiso 1 1 calc R
C2 C 0.4477(4) 0.3317(7) 0.0365(3) 0.0388(13) Uani 1 1 d .
H2A H 0.3974 0.2615 0.0145 0.058 Uiso 1 1 calc R
H2B H 0.5138 0.2934 0.0468 0.058 Uiso 1 1 calc R
H2C H 0.4361 0.4054 -0.0032 0.058 Uiso 1 1 calc R
C3 C 0.3169(3) 0.4852(6) 0.1082(4) 0.0447(15) Uani 1 1 d .
H3A H 0.2633 0.4192 0.0868 0.067 Uiso 1 1 calc R
H3B H 0.3109 0.5544 0.0667 0.067 Uiso 1 1 calc R
H3C H 0.3122 0.5275 0.1574 0.067 Uiso 1 1 calc R
Si2 Si 0.64131(9) 0.15169(15) 0.27202(8) 0.0275(3) Uani 1 1 d .
C4 C 0.7257(4) 0.2785(7) 0.3417(4) 0.0496(17) Uani 1 1 d .
H4A H 0.7102 0.2860 0.3919 0.074 Uiso 1 1 calc R
H4B H 0.7164 0.3663 0.3143 0.074 Uiso 1 1 calc R
H4C H 0.7948 0.2495 0.3554 0.074 Uiso 1 1 calc R
C5 C 0.6757(3) 0.1426(7) 0.1782(3) 0.0376(13) Uani 1 1 d .
H5A H 0.6634 0.2301 0.1504 0.056 Uiso 1 1 calc R
H5B H 0.6355 0.0733 0.1413 0.056 Uiso 1 1 calc R
H5C H 0.7461 0.1195 0.1938 0.056 Uiso 1 1 calc R
C6 C 0.6657(4) -0.0144(7) 0.3240(5) 0.059(2) Uani 1 1 d .
H6A H 0.6483 -0.0105 0.3735 0.089 Uiso 1 1 calc R
H6B H 0.7362 -0.0369 0.3390 0.089 Uiso 1 1 calc R
H6C H 0.6255 -0.0836 0.2870 0.089 Uiso 1 1 calc R
Al1 Al 0.37117(10) -0.01232(15) 0.16484(9) 0.0256(3) Uani 1 1 d .
C7 C 0.4077(4) -0.0704(6) 0.0714(4) 0.0413(14) Uani 1 1 d .
H7A H 0.4019 0.0060 0.0344 0.062 Uiso 1 1 calc R
H7B H 0.3631 -0.1429 0.0420 0.062 Uiso 1 1 calc R
H7C H 0.4763 -0.1034 0.0912 0.062 Uiso 1 1 calc R
C8 C 0.3778(4) -0.1512(6) 0.2478(4) 0.0442(14) Uani 1 1 d .
H8A H 0.3580 -0.1115 0.2912 0.066 Uiso 1 1 calc R
H8B H 0.4458 -0.1855 0.2713 0.066 Uiso 1 1 calc R
H8C H 0.3328 -0.2255 0.2220 0.066 Uiso 1 1 calc R
N1D N 0.2307(3) 0.0428(4) 0.1193(2) 0.0227(8) Uani 1 1 d .
C2D C 0.1614(3) -0.0005(5) 0.1502(3) 0.0250(10) Uani 1 1 d .
H2D H 0.1810 -0.0658 0.1927 0.030 Uiso 1 1 calc R
C3D C 0.0660(3) 0.0431(5) 0.1244(3) 0.0245(10) Uani 1 1 d .
H3D H 0.0211 0.0070 0.1481 0.029 Uiso 1 1 calc R
C4D C 0.0333(3) 0.1419(5) 0.0625(3) 0.0234(9) Uani 1 1 d .
C5D C 0.1040(4) 0.1842(5) 0.0289(3) 0.0291(11) Uani 1 1 d .
H5D H 0.0859 0.2475 -0.0148 0.035 Uiso 1 1 calc R
C6D C 0.1989(3) 0.1346(5) 0.0587(3) 0.0287(11) Uani 1 1 d .
H6D H 0.2451 0.1670 0.0353 0.034 Uiso 1 1 calc R
N7D N -0.0605(3) 0.1905(5) 0.0369(3) 0.0297(10) Uani 1 1 d .
C8D C -0.1293(3) 0.1503(6) 0.0778(3) 0.0350(12) Uani 1 1 d .
H8D1 H -0.1351 0.0518 0.0770 0.053 Uiso 1 1 calc R
H8D2 H -0.1946 0.1902 0.0492 0.053 Uiso 1 1 calc R
H8D3 H -0.1042 0.1819 0.1346 0.053 Uiso 1 1 calc R
C9D C -0.0895(4) 0.2976(7) -0.0233(4) 0.0474(16) Uani 1 1 d .
H9D1 H -0.0476 0.3768 -0.0023 0.071 Uiso 1 1 calc R
H9D2 H -0.1591 0.3214 -0.0342 0.071 Uiso 1 1 calc R
H9D3 H -0.0815 0.2671 -0.0740 0.071 Uiso 1 1 calc R

loop_
_atom_site_aniso_label
_atom_site_aniso_U_11
_atom_site_aniso_U_22
_atom_site_aniso_U_33
_atom_site_aniso_U_23
_atom_site_aniso_U_13
_atom_site_aniso_U_12
Bi1 0.02390(11) 0.02204(11) 0.02431(11) -0.00072(7) 0.01229(8) 0.00320(7)
Si1 0.0247(6) 0.0238(7) 0.0287(7) 0.0024(6) 0.0082(5) 0.0017(5)
C1 0.040(3) 0.037(3) 0.036(3) 0.004(3) 0.014(2) -0.006(3)
C2 0.042(3) 0.047(3) 0.027(3) 0.003(3) 0.012(2) -0.002(3)
C3 0.035(3) 0.036(3) 0.063(4) 0.012(3) 0.017(3) 0.012(3)
Si2 0.0240(6) 0.0285(7) 0.0311(8) 0.0044(6) 0.0110(5) 0.0055(6)
C4 0.033(3) 0.058(5) 0.047(4) -0.004(3) 0.000(3) 0.000(3)
C5 0.030(3) 0.049(4) 0.040(3) -0.005(3) 0.020(2) 0.004(3)
C6 0.038(3) 0.062(5) 0.083(5) 0.033(4) 0.029(3) 0.019(3)
Al1 0.0246(7) 0.0214(7) 0.0318(8) -0.0005(6) 0.0114(6) 0.0018(6)
C7 0.036(3) 0.042(3) 0.050(4) -0.018(3) 0.020(3) -0.001(3)
C8 0.041(3) 0.033(3) 0.056(4) 0.014(3) 0.013(3) 0.003(3)
N1D 0.0236(18) 0.021(2) 0.027(2) 0.0005(17) 0.0141(16) -0.0017(16)
C2D 0.032(2) 0.022(2) 0.023(2) 0.000(2) 0.012(2) -0.004(2)
C3D 0.025(2) 0.023(2) 0.029(3) -0.002(2) 0.015(2) -0.003(2)
C4D 0.026(2) 0.020(2) 0.025(2) -0.004(2) 0.0105(19) -0.003(2)
C5D 0.033(3) 0.025(2) 0.031(3) 0.008(2) 0.014(2) 0.004(2)
C6D 0.033(2) 0.029(3) 0.030(3) 0.006(2) 0.018(2) -0.003(2)
N7D 0.027(2) 0.033(2) 0.032(2) 0.0021(19) 0.0136(18) 0.0063(18)
C8D 0.028(2) 0.042(3) 0.039(3) -0.002(3) 0.016(2) 0.002(3)
C9D 0.044(3) 0.054(4) 0.048(4) 0.016(3) 0.021(3) 0.022(3)

loop_
_atom_type_symbol
_atom_type_description
_atom_type_scat_dispersion_real
_atom_type_scat_dispersion_imag
_atom_type_scat_source
C C 0.0033 0.0016 'International Tables Vol C Tables 4.2.6.8 and 6.1.1.4'
H H 0.0000 0.0000 'International Tables Vol C Tables 4.2.6.8 and 6.1.1.4'
N N 0.0061 0.0033 'International Tables Vol C Tables 4.2.6.8 and 6.1.1.4'
Al Al 0.0645 0.0514 'International Tables Vol C Tables 4.2.6.8 and 6.1.1.4'
Si Si 0.0817 0.0704 'International Tables Vol C Tables 4.2.6.8 and 6.1.1.4'
Bi Bi -4.1077 10.2566 'International Tables Vol C Tables 4.2.6.8 and 6.1.1.4'

loop_
_geom_angle_atom_site_label_1
_geom_angle_atom_site_label_2
_geom_angle_atom_site_label_3
_geom_angle
Si2 Bi1 Si1 95.72(4)
Si2 Bi1 Al1 96.47(4)
Si1 Bi1 Al1 104.56(4)
C1 Si1 C2 108.6(2)
C1 Si1 C3 106.2(3)
C2 Si1 C3 107.1(3)
C1 Si1 Bi1 109.64(18)
C2 Si1 Bi1 116.0(2)
C3 Si1 Bi1 108.87(19)
Si1 C1 H1A 109.5
Si1 C1 H1B 109.5
H1A C1 H1B 109.5
Si1 C1 H1C 109.5
H1A C1 H1C 109.5
H1B C1 H1C 109.5
Si1 C2 H2A 109.5
Si1 C2 H2B 109.5
H2A C2 H2B 109.5
Si1 C2 H2C 109.5
H2A C2 H2C 109.5
H2B C2 H2C 109.5
Si1 C3 H3A 109.5
Si1 C3 H3B 109.5
H3A C3 H3B 109.5
Si1 C3 H3C 109.5
H3A C3 H3C 109.5
H3B C3 H3C 109.5
C6 Si2 C5 108.8(3)
C6 Si2 C4 108.1(3)
C5 Si2 C4 106.9(3)
C6 Si2 Bi1 107.58(17)
C5 Si2 Bi1 116.25(17)
C4 Si2 Bi1 108.9(2)
Si2 C4 H4A 109.5
Si2 C4 H4B 109.5
H4A C4 H4B 109.5
Si2 C4 H4C 109.5
H4A C4 H4C 109.5
H4B C4 H4C 109.5
Si2 C5 H5A 109.5
Si2 C5 H5B 109.5
H5A C5 H5B 109.5
Si2 C5 H5C 109.5
H5A C5 H5C 109.5
H5B C5 H5C 109.5
Si2 C6 H6A 109.5
Si2 C6 H6B 109.5
H6A C6 H6B 109.5
Si2 C6 H6C 109.5
H6A C6 H6C 109.5
H6B C6 H6C 109.5
C7 Al1 N1D 106.3(2)
C7 Al1 C8 116.4(3)
N1D Al1 C8 105.5(2)
C7 Al1 Bi1 119.16(18)
N1D Al1 Bi1 100.77(13)
C8 Al1 Bi1 106.7(2)
Al1 C7 H7A 109.5
Al1 C7 H7B 109.5
H7A C7 H7B 109.5
Al1 C7 H7C 109.5
H7A C7 H7C 109.5
H7B C7 H7C 109.5
Al1 C8 H8A 109.5
Al1 C8 H8B 109.5
H8A C8 H8B 109.5
Al1 C8 H8C 109.5
H8A C8 H8C 109.5
H8B C8 H8C 109.5
C6D N1D C2D 115.5(4)
C6D N1D Al1 121.4(3)
C2D N1D Al1 122.9(3)
C3D C2D N1D 124.4(4)
C3D C2D H2D 117.8
N1D C2D H2D 117.8
C2D C3D C4D 120.2(4)
C2D C3D H3D 119.9
C4D C3D H3D 119.9
N7D C4D C5D 122.7(4)
N7D C4D C3D 121.8(4)
C5D C4D C3D 115.5(4)
C6D C5D C4D 120.3(5)
C6D C5D H5D 119.8
C4D C5D H5D 119.8
N1D C6D C5D 124.0(4)
N1D C6D H6D 118.0
C5D C6D H6D 118.0
C4D N7D C9D 120.1(4)
C4D N7D C8D 120.6(4)
C9D N7D C8D 118.7(4)
N7D C8D H8D1 109.5
N7D C8D H8D2 109.5
H8D1 C8D H8D2 109.5
N7D C8D H8D3 109.5
H8D1 C8D H8D3 109.5
H8D2 C8D H8D3 109.5
N7D C9D H9D1 109.5
N7D C9D H9D2 109.5
H9D1 C9D H9D2 109.5
N7D C9D H9D3 109.5
H9D1 C9D H9D3 109.5
H9D2 C9D H9D3 109.5

loop_
_geom_bond_atom_site_label_1
_geom_bond_atom_site_label_2
_geom_bond_distance
Bi1 Si2 2.6322(12)
Bi1 Si1 2.6345(14)
Bi1 Al1 2.7546(15)
Si1 C1 1.868(5)
Si1 C2 1.869(6)
Si1 C3 1.877(5)
C1 H1A 0.9800
C1 H1B 0.9800
C1 H1C 0.9800
C2 H2A 0.9800
C2 H2B 0.9800
C2 H2C 0.9800
C3 H3A 0.9800
C3 H3B 0.9800
C3 H3C 0.9800
Si2 C6 1.854(7)
Si2 C5 1.871(5)
Si2 C4 1.871(6)
C4 H4A 0.9800
C4 H4B 0.9800
C4 H4C 0.9800
C5 H5A 0.9800
C5 H5B 0.9800
C5 H5C 0.9800
C6 H6A 0.9800
C6 H6B 0.9800
C6 H6C 0.9800
Al1 C7 1.967(5)
Al1 N1D 1.972(4)
Al1 C8 1.976(6)
C7 H7A 0.9800
C7 H7B 0.9800
C7 H7C 0.9800
C8 H8A 0.9800
C8 H8B 0.9800
C8 H8C 0.9800
N1D C6D 1.348(6)
N1D C2D 1.358(5)
C2D C3D 1.356(6)
C2D H2D 0.9500
C3D C4D 1.412(7)
C3D H3D 0.9500
C4D N7D 1.353(6)
C4D C5D 1.404(6)
C5D C6D 1.371(6)
C5D H5D 0.9500
C6D H6D 0.9500
N7D C9D 1.449(7)
N7D C8D 1.463(6)
C8D H8D1 0.9800
C8D H8D2 0.9800
C8D H8D3 0.9800
C9D H9D1 0.9800
C9D H9D2 0.9800
C9D H9D3 0.9800

loop_
_geom_torsion_atom_site_label_1
_geom_torsion_atom_site_label_2
_geom_torsion_atom_site_label_3
_geom_torsion_atom_site_label_4
_geom_torsion
Si2 Bi1 Si1 C1 -58.12(19)
Al1 Bi1 Si1 C1 -156.35(18)
Si2 Bi1 Si1 C2 65.32(19)
Al1 Bi1 Si1 C2 -32.9(2)
Si2 Bi1 Si1 C3 -173.9(2)
Al1 Bi1 Si1 C3 87.9(2)
Si1 Bi1 Si2 C6 -161.0(3)
Al1 Bi1 Si2 C6 -55.6(3)
Si1 Bi1 Si2 C5 -38.7(2)
Al1 Bi1 Si2 C5 66.7(2)
Si1 Bi1 Si2 C4 82.1(2)
Al1 Bi1 Si2 C4 -172.5(2)
Si2 Bi1 Al1 C7 -50.6(2)
Si1 Bi1 Al1 C7 47.1(2)
Si2 Bi1 Al1 N1D -166.22(12)
Si1 Bi1 Al1 N1D -68.57(12)
Si2 Bi1 Al1 C8 83.81(18)
Si1 Bi1 Al1 C8 -178.55(17)
C7 Al1 N1D C6D -53.9(4)
C8 Al1 N1D C6D -178.1(4)
Bi1 Al1 N1D C6D 71.0(4)
C7 Al1 N1D C2D 131.2(4)
C8 Al1 N1D C2D 7.0(4)
Bi1 Al1 N1D C2D -103.9(4)
C6D N1D C2D C3D -0.4(7)
Al1 N1D C2D C3D 174.8(4)
N1D C2D C3D C4D -1.2(7)
C2D C3D C4D N7D -178.1(5)
C2D C3D C4D C5D 2.7(7)
N7D C4D C5D C6D 178.0(5)
C3D C4D C5D C6D -2.8(7)
C2D N1D C6D C5D 0.4(7)
Al1 N1D C6D C5D -174.9(4)
C4D C5D C6D N1D 1.3(8)
C5D C4D N7D C9D -4.6(8)
C3D C4D N7D C9D 176.3(5)
C5D C4D N7D C8D -175.7(5)
C3D C4D N7D C8D 5.2(7)
